data_7207201
loop_
_publ_author_name
'Dai, Fangna'
'Sun, Di'
'Sun, Wenming'
'Liu, Yun-Qi'
'Sun, Daofeng'

_publ_section_title
;
 Conformation variation of tris(2-carboxyethyl)isocyanuric acid induced by
 cocrystallized N-heterocyclic organic molecules
;
_journal_issue 4
_journal_name_full CrystEngComm
_journal_page_first 1376
_journal_paper_doi 10.1039/c1ce06209c
_journal_volume 14
_journal_year 2012
_chemical_formula_sum 'C12 H15 N3 O9'
_chemical_formula_weight 345.27
_chemical_name_systematic
;
?
;
_space_group_IT_number 14
_symmetry_cell_setting monoclinic
_symmetry_space_group_name_Hall '-P 2yn'
_symmetry_space_group_name_H-M 'P 1 21/n 1'
_atom_sites_solution_hydrogens geom
_atom_sites_solution_primary direct
_atom_sites_solution_secondary difmap
_audit_creation_method SHELXL-97
_cell_angle_alpha 90.00
_cell_angle_beta 96.0660(10)
_cell_angle_gamma 90.00
_cell_formula_units_Z 4
_cell_length_a 8.6775(7)
_cell_length_b 15.7719(12)
_cell_length_c 10.9612(8)
_cell_measurement_reflns_used 3492
_cell_measurement_temperature 298(2)
_cell_measurement_theta_max 54.608
_cell_measurement_theta_min 4.543
_cell_volume 1491.8(2)
_computing_structure_refinement 'SHELXL-97 (Sheldrick, 1997)'
_computing_structure_solution 'SHELXS-97 (Sheldrick, 1990)'
_diffrn_ambient_temperature 298(2)
_diffrn_measured_fraction_theta_full 0.997
_diffrn_measured_fraction_theta_max 0.997
_diffrn_radiation_monochromator graphite
_diffrn_radiation_source 'fine-focus sealed tube'
_diffrn_radiation_type MoK\a
_diffrn_radiation_wavelength 0.71073
_diffrn_reflns_av_R_equivalents 0.0168
_diffrn_reflns_av_sigmaI/netI 0.0175
_diffrn_reflns_limit_h_max 10
_diffrn_reflns_limit_h_min -9
_diffrn_reflns_limit_k_max 18
_diffrn_reflns_limit_k_min -17
_diffrn_reflns_limit_l_max 12
_diffrn_reflns_limit_l_min -13
_diffrn_reflns_number 7268
_diffrn_reflns_theta_full 25.00
_diffrn_reflns_theta_max 25.00
_diffrn_reflns_theta_min 2.27
_exptl_absorpt_coefficient_mu 0.134
_exptl_absorpt_correction_T_max 0.9868
_exptl_absorpt_correction_T_min 0.9738
_exptl_absorpt_correction_type multi-scan
_exptl_absorpt_process_details sadabs
_exptl_crystal_colour colorless
_exptl_crystal_density_diffrn 1.537
_exptl_crystal_density_method 'not measured'
_exptl_crystal_description block
_exptl_crystal_F_000 720
_exptl_crystal_size_max 0.20
_exptl_crystal_size_mid 0.15
_exptl_crystal_size_min 0.10
_refine_diff_density_max 0.201
_refine_diff_density_min -0.197
_refine_diff_density_rms 0.036
_refine_ls_extinction_coef 0.0033(9)
_refine_ls_extinction_expression Fc^*^=kFc[1+0.001xFc^2^\l^3^/sin(2\q)]^-1/4^
_refine_ls_extinction_method SHELXL
_refine_ls_goodness_of_fit_ref 1.060
_refine_ls_hydrogen_treatment constr
_refine_ls_matrix_type full
_refine_ls_number_parameters 236
_refine_ls_number_reflns 2621
_refine_ls_number_restraints 0
_refine_ls_restrained_S_all 1.060
_refine_ls_R_factor_all 0.0466
_refine_ls_R_factor_gt 0.0393
_refine_ls_shift/su_max 0.000
_refine_ls_shift/su_mean 0.000
_refine_ls_structure_factor_coef Fsqd
_refine_ls_weighting_details 'calc w=1/[\s^2^(Fo^2^)+(0.0540P)^2^+0.5636P] where P=(Fo^2^+2Fc^2^)/3'
_refine_ls_weighting_scheme calc
_refine_ls_wR_factor_gt 0.1062
_refine_ls_wR_factor_ref 0.1121
_reflns_number_gt 2262
_reflns_number_total 2621
_reflns_threshold_expression >2sigma(I)
_cod_data_source_file c1ce06209c.txt
_cod_data_source_block p1
_cod_original_sg_symbol_H-M p2(1)/n
_cod_database_code 7207201

loop_
_symmetry_equiv_pos_as_xyz
'x, y, z'
'-x+1/2, y+1/2, -z+1/2'
'-x, -y, -z'
'x-1/2, -y-1/2, z-1/2'

loop_
_atom_site_label
_atom_site_type_symbol
_atom_site_fract_x
_atom_site_fract_y
_atom_site_fract_z
_atom_site_U_iso_or_equiv
_atom_site_adp_type
_atom_site_occupancy
_atom_site_symmetry_multiplicity
_atom_site_calc_flag
_atom_site_refinement_flags
C1 C 0.73077(18) 0.01817(10) 0.69296(14) 0.0339(4) Uani 1 1 d .
C2 C 0.76322(19) 0.17234(10) 0.70736(15) 0.0345(4) Uani 1 1 d .
C3 C 0.80761(19) 0.08478(11) 0.88970(14) 0.0358(4) Uani 1 1 d .
C4 C 0.7845(2) -0.06869(11) 0.87921(16) 0.0410(4) Uani 1 1 d .
H4A H 0.8776 -0.0708 0.9365 0.049 Uiso 1 1 calc R
H4B H 0.7924 -0.1127 0.8183 0.049 Uiso 1 1 calc R
C5 C 0.6447(2) -0.08657(12) 0.94788(16) 0.0434(4) Uani 1 1 d .
H5A H 0.5797 -0.0364 0.9440 0.052 Uiso 1 1 calc R
H5B H 0.5849 -0.1319 0.9061 0.052 Uiso 1 1 calc R
C6 C 0.68223(19) -0.11070(11) 1.07861(15) 0.0392(4) Uani 1 1 d .
C7 C 0.6795(2) 0.10592(11) 0.50972(14) 0.0371(4) Uani 1 1 d .
H7A H 0.6411 0.1627 0.4907 0.044 Uiso 1 1 calc R
H7B H 0.5968 0.0661 0.4851 0.044 Uiso 1 1 calc R
C8 C 0.8145(2) 0.08817(16) 0.43990(16) 0.0581(6) Uani 1 1 d .
H8A H 0.8989 0.1258 0.4690 0.070 Uiso 1 1 calc R
H8B H 0.8492 0.0304 0.4566 0.070 Uiso 1 1 calc R
C9 C 0.7795(2) 0.09910(17) 0.30502(17) 0.0596(6) Uani 1 1 d .
C10 C 0.8466(2) 0.23711(12) 0.90838(16) 0.0436(4) Uani 1 1 d .
H10A H 0.8834 0.2818 0.8580 0.052 Uiso 1 1 calc R
H10B H 0.9293 0.2230 0.9717 0.052 Uiso 1 1 calc R
C11 C 0.7066(2) 0.26855(12) 0.96774(17) 0.0456(4) Uani 1 1 d .
H11A H 0.6484 0.3072 0.9115 0.055 Uiso 1 1 calc R
H11B H 0.6401 0.2205 0.9801 0.055 Uiso 1 1 calc R
C12 C 0.7444(2) 0.31250(11) 1.08758(16) 0.0416(4) Uani 1 1 d .
O1 O 0.69904(17) -0.04416(8) 0.63164(11) 0.0533(4) Uani 1 1 d .
O2 O 0.75848(18) 0.24076(8) 0.65907(12) 0.0548(4) Uani 1 1 d .
O3 O 0.83623(16) 0.07838(9) 1.00058(10) 0.0526(4) Uani 1 1 d .
O4 O 0.81440(15) -0.12289(11) 1.12639(12) 0.0622(4) Uani 1 1 d .
O5 O 0.56036(15) -0.11847(11) 1.13747(12) 0.0634(4) Uani 1 1 d .
H5C H 0.5861 -0.1373 1.2063 0.095 Uiso 1 1 calc R
O6' O 0.8984(9) 0.0870(5) 0.2470(6) 0.109(3) Uani 0.70 1 d P
H6B H 0.8889 0.1131 0.1820 0.164 Uiso 0.70 1 calc PR
O6 O 0.8709(19) 0.0560(9) 0.2405(16) 0.083(5) Uani 0.30 1 d P
H6A H 0.8299 0.0520 0.1698 0.124 Uiso 0.30 1 calc PR
O7 O 0.6704(4) 0.1404(3) 0.2572(3) 0.0881(11) Uani 0.70 1 d P
O7' O 0.6542(8) 0.0750(7) 0.2543(6) 0.102(3) Uani 0.30 1 d P
O8 O 0.87693(16) 0.32091(11) 1.13651(13) 0.0638(4) Uani 1 1 d .
O9 O 0.62381(16) 0.34022(11) 1.13572(13) 0.0683(5) Uani 1 1 d .
H9A H 0.6476 0.3508 1.2085 0.102 Uiso 1 1 calc R
N1 N 0.77530(16) 0.01462(8) 0.81774(11) 0.0345(3) Uani 1 1 d .
N2 N 0.72404(15) 0.09854(8) 0.64291(11) 0.0323(3) Uani 1 1 d .
N3 N 0.80690(16) 0.16161(8) 0.83165(12) 0.0357(3) Uani 1 1 d .

loop_
_atom_site_aniso_label
_atom_site_aniso_U_11
_atom_site_aniso_U_22
_atom_site_aniso_U_33
_atom_site_aniso_U_23
_atom_site_aniso_U_13
_atom_site_aniso_U_12
C1 0.0417(9) 0.0355(9) 0.0247(8) -0.0002(6) 0.0051(6) -0.0019(7)
C2 0.0394(9) 0.0343(9) 0.0301(8) -0.0016(7) 0.0057(7) 0.0014(7)
C3 0.0382(9) 0.0468(10) 0.0228(8) -0.0030(7) 0.0044(6) 0.0048(7)
C4 0.0515(10) 0.0404(9) 0.0328(9) 0.0109(7) 0.0116(7) 0.0112(8)
C5 0.0440(10) 0.0520(11) 0.0343(9) 0.0111(8) 0.0046(8) 0.0067(8)
C6 0.0395(9) 0.0444(10) 0.0341(9) 0.0084(7) 0.0056(7) -0.0026(7)
C7 0.0435(9) 0.0458(9) 0.0209(8) 0.0031(7) -0.0015(6) 0.0003(7)
C8 0.0474(11) 0.1018(17) 0.0247(9) 0.0019(9) 0.0019(8) 0.0052(11)
C9 0.0478(11) 0.1051(18) 0.0258(9) 0.0009(10) 0.0032(8) -0.0011(12)
C10 0.0465(10) 0.0467(10) 0.0378(9) -0.0177(8) 0.0050(8) -0.0064(8)
C11 0.0434(10) 0.0519(11) 0.0408(10) -0.0183(8) 0.0011(8) 0.0010(8)
C12 0.0425(10) 0.0489(10) 0.0337(9) -0.0087(7) 0.0057(7) 0.0003(8)
O1 0.0864(10) 0.0372(7) 0.0347(7) -0.0056(5) -0.0004(6) -0.0111(6)
O2 0.0830(10) 0.0320(7) 0.0488(8) 0.0048(6) 0.0045(7) 0.0001(6)
O3 0.0670(9) 0.0700(9) 0.0201(6) -0.0025(6) 0.0007(6) 0.0079(7)
O4 0.0415(7) 0.1054(12) 0.0398(7) 0.0291(8) 0.0049(6) 0.0055(7)
O5 0.0419(7) 0.1097(12) 0.0393(7) 0.0285(8) 0.0072(6) 0.0002(8)
O6' 0.0573(17) 0.248(9) 0.0233(16) -0.006(4) 0.0105(12) -0.002(4)
O6 0.101(12) 0.113(7) 0.034(4) -0.001(4) 0.005(6) 0.052(8)
O7 0.087(2) 0.142(3) 0.0353(13) 0.0207(19) 0.0044(13) 0.038(2)
O7' 0.044(3) 0.228(10) 0.031(3) -0.005(5) -0.007(2) -0.005(6)
O8 0.0426(8) 0.1057(12) 0.0432(8) -0.0316(8) 0.0050(6) -0.0047(7)
O9 0.0485(8) 0.1129(13) 0.0423(8) -0.0314(8) -0.0003(6) 0.0174(8)
N1 0.0470(8) 0.0347(7) 0.0221(6) 0.0024(5) 0.0059(6) 0.0045(6)
N2 0.0423(8) 0.0335(7) 0.0208(7) 0.0000(5) 0.0020(5) 0.0001(6)
N3 0.0430(8) 0.0373(8) 0.0269(7) -0.0083(6) 0.0038(6) -0.0010(6)

loop_
_atom_type_symbol
_atom_type_description
_atom_type_scat_dispersion_real
_atom_type_scat_dispersion_imag
_atom_type_scat_source
C C 0.0033 0.0016 'International Tables Vol C Tables 4.2.6.8 and 6.1.1.4'
H H 0.0000 0.0000 'International Tables Vol C Tables 4.2.6.8 and 6.1.1.4'
N N 0.0061 0.0033 'International Tables Vol C Tables 4.2.6.8 and 6.1.1.4'
O O 0.0106 0.0060 'International Tables Vol C Tables 4.2.6.8 and 6.1.1.4'

loop_
_geom_angle_atom_site_label_1
_geom_angle_atom_site_label_2
_geom_angle_atom_site_label_3
_geom_angle
O1 C1 N2 121.97(14)
O1 C1 N1 122.80(14)
N2 C1 N1 115.23(13)
O2 C2 N2 122.36(15)
O2 C2 N3 122.43(15)
N2 C2 N3 115.20(14)
O3 C3 N3 121.83(15)
O3 C3 N1 120.99(16)
N3 C3 N1 117.18(13)
N1 C4 C5 112.60(13)
N1 C4 H4A 109.1
C5 C4 H4A 109.1
N1 C4 H4B 109.1
C5 C4 H4B 109.1
H4A C4 H4B 107.8
C6 C5 C4 114.86(14)
C6 C5 H5A 108.6
C4 C5 H5A 108.6
C6 C5 H5B 108.6
C4 C5 H5B 108.6
H5A C5 H5B 107.5
O4 C6 O5 123.13(15)
O4 C6 C5 123.56(15)
O5 C6 C5 113.31(15)
N2 C7 C8 110.81(14)
N2 C7 H7A 109.5
C8 C7 H7A 109.5
N2 C7 H7B 109.5
C8 C7 H7B 109.5
H7A C7 H7B 108.1
C9 C8 C7 113.50(16)
C9 C8 H8A 108.9
C7 C8 H8A 108.9
C9 C8 H8B 108.9
C7 C8 H8B 108.9
H8A C8 H8B 107.7
O7 C9 O7' 50.3(5)
O7 C9 O6' 119.7(4)
O7' C9 O6' 116.7(5)
O7 C9 O6 122.1(7)
O7' C9 O6 98.8(9)
O7 C9 C8 123.8(2)
O7' C9 C8 119.5(4)
O6' C9 C8 112.6(4)
O6 C9 C8 113.9(7)
N3 C10 C11 110.97(14)
N3 C10 H10A 109.4
C11 C10 H10A 109.4
N3 C10 H10B 109.4
C11 C10 H10B 109.4
H10A C10 H10B 108.0
C12 C11 C10 114.68(15)
C12 C11 H11A 108.6
C10 C11 H11A 108.6
C12 C11 H11B 108.6
C10 C11 H11B 108.6
H11A C11 H11B 107.6
O8 C12 O9 123.14(16)
O8 C12 C11 123.08(16)
O9 C12 C11 113.78(15)
C6 O5 H5C 109.5
O6 O6' C9 81(2)
O6 O6' H6B 109.5
C9 O6' H6B 110.1
O6' O6 C9 75(2)
O6' O6 H6A 109.5
C9 O6 H6A 108.8
O7' O7 C9 65.2(4)
O7 O7' C9 64.5(5)
C12 O9 H9A 109.5
C3 N1 C1 123.74(13)
C3 N1 C4 117.29(13)
C1 N1 C4 118.95(13)
C1 N2 C2 124.84(13)
C1 N2 C7 117.50(13)
C2 N2 C7 117.58(13)
C3 N3 C2 123.56(13)
C3 N3 C10 117.37(14)
C2 N3 C10 118.98(14)

loop_
_geom_bond_atom_site_label_1
_geom_bond_atom_site_label_2
_geom_bond_distance
C1 O1 1.2063(19)
C1 N2 1.380(2)
C1 N1 1.383(2)
C2 O2 1.201(2)
C2 N2 1.385(2)
C2 N3 1.385(2)
C3 O3 1.219(2)
C3 N3 1.368(2)
C3 N1 1.371(2)
C4 N1 1.475(2)
C4 C5 1.520(2)
C4 H4A 0.9700
C4 H4B 0.9700
C5 C6 1.485(2)
C5 H5A 0.9700
C5 H5B 0.9700
C6 O4 1.225(2)
C6 O5 1.301(2)
C7 N2 1.4748(19)
C7 C8 1.492(3)
C7 H7A 0.9700
C7 H7B 0.9700
C8 C9 1.488(3)
C8 H8A 0.9700
C8 H8B 0.9700
C9 O7 1.220(4)
C9 O7' 1.228(7)
C9 O6' 1.283(7)
C9 O6 1.308(15)
C10 N3 1.477(2)
C10 C11 1.520(2)
C10 H10A 0.9700
C10 H10B 0.9700
C11 C12 1.491(2)
C11 H11A 0.9700
C11 H11B 0.9700
C12 O8 1.223(2)
C12 O9 1.297(2)
O5 H5C 0.8200
O6' O6 0.55(2)
O6' H6B 0.8200
O6 H6A 0.8200
O7 O7' 1.041(10)
O9 H9A 0.8200

loop_
_geom_hbond_atom_site_label_D
_geom_hbond_atom_site_label_H
_geom_hbond_atom_site_label_A
_geom_hbond_distance_DH
_geom_hbond_distance_HA
_geom_hbond_distance_DA
_geom_hbond_angle_DHA
_geom_hbond_site_symmetry_A
O5 H5C O8 0.82 1.84 2.6577(18) 174.2 2_647
O6 H6A O3 0.82 1.91 2.639(17) 148.0 1_554
O9 H9A O4 0.82 1.85 2.6701(18) 175.6 2_657

loop_
_geom_torsion_atom_site_label_1
_geom_torsion_atom_site_label_2
_geom_torsion_atom_site_label_3
_geom_torsion_atom_site_label_4
_geom_torsion
N1 C4 C5 C6 -126.93(17)
N2 C7 C8 C9 -176.90(18)
N3 C10 C11 C12 151.17(16)
